data_4033402
loop_
_publ_author_name
'Krout, Michael R.'
'Henry, Christopher E.'
'Jensen, Thomas'
'Wu, Kun-Liang'
'Virgil, Scott C.'
'Stoltz, Brian M.'

_publ_section_title
;
 Wolff/Cope Approach to the AB Ring of the Sesterterpenoid Variecolin.
;
_journal_issue 13
_journal_name_full 'The Journal of organic chemistry'
_journal_page_first 6995
_journal_page_last 7009
_journal_paper_doi 10.1021/acs.joc.7b02972
_journal_volume 83
_journal_year 2018
_chemical_formula_moiety 'C12 H16 O4'
_chemical_formula_sum 'C12 H16 O4'
_chemical_formula_weight 224.25
_space_group_IT_number 19
_space_group_name_Hall 'P 2ac 2ab'
_space_group_name_H-M_alt 'P 21 21 21'
_symmetry_cell_setting orthorhombic
_symmetry_space_group_name_Hall 'P 2ac 2ab'
_symmetry_space_group_name_H-M 'P 21 21 21'
_atom_sites_solution_hydrogens difmap
_atom_sites_solution_primary direct
_atom_sites_solution_secondary difmap
_audit_creation_method SHELXL-97
_cell_angle_alpha 90.00
_cell_angle_beta 90.00
_cell_angle_gamma 90.00
_cell_formula_units_Z 4
_cell_length_a 6.3017(3)
_cell_length_b 11.7387(5)
_cell_length_c 14.4000(6)
_cell_measurement_reflns_used 9805
_cell_measurement_temperature 100(2)
_cell_measurement_theta_max 34.80
_cell_measurement_theta_min 3.31
_cell_volume 1065.22(8)
_computing_cell_refinement 'Bruker SAINT-Plus v7.34A'
_computing_data_collection 'Bruker APEX2 v2.1-0'
_computing_data_reduction 'Bruker SAINT-Plus v7.34A'
_computing_molecular_graphics 'Bruker XP v5.1'
_computing_publication_material 'Bruker XCIF 2008'
_computing_structure_refinement 'SHELXL-97 (Sheldrick, 2008)'
_computing_structure_solution 'SHELXS-97 (Sheldrick, 2008)'
_diffrn_ambient_temperature 100(2)
_diffrn_measured_fraction_theta_full 0.973
_diffrn_measured_fraction_theta_max 0.973
_diffrn_measurement_device_type 'Bruker KAPPA APEX II'
_diffrn_measurement_method '\w scans; 13 settings'
_diffrn_radiation_monochromator graphite
_diffrn_radiation_source 'fine-focus sealed tube'
_diffrn_radiation_type MoK\a
_diffrn_radiation_wavelength 0.71073
_diffrn_reflns_av_R_equivalents 0.1080
_diffrn_reflns_av_sigmaI/netI 0.0359
_diffrn_reflns_limit_h_max 10
_diffrn_reflns_limit_h_min -10
_diffrn_reflns_limit_k_max 18
_diffrn_reflns_limit_k_min -17
_diffrn_reflns_limit_l_max 22
_diffrn_reflns_limit_l_min -23
_diffrn_reflns_number 37096
_diffrn_reflns_theta_full 35.05
_diffrn_reflns_theta_max 35.05
_diffrn_reflns_theta_min 2.24
_exptl_absorpt_coefficient_mu 0.104
_exptl_absorpt_correction_T_max 0.9794
_exptl_absorpt_correction_T_min 0.9694
_exptl_absorpt_correction_type none
_exptl_crystal_colour Colorless
_exptl_crystal_density_diffrn 1.398
_exptl_crystal_density_meas 0
_exptl_crystal_density_method 'not measured'
_exptl_crystal_description Block
_exptl_crystal_F_000 480
_exptl_crystal_size_max 0.30
_exptl_crystal_size_mid 0.28
_exptl_crystal_size_min 0.20
_refine_diff_density_max 0.339
_refine_diff_density_min -0.290
_refine_diff_density_rms 0.057
_refine_ls_abs_structure_details 'Flack H D (1983), Acta Cryst. A39, 876-881'
_refine_ls_abs_structure_Flack 0.1(4)
_refine_ls_extinction_method none
_refine_ls_goodness_of_fit_ref 1.899
_refine_ls_hydrogen_treatment Unrestrained
_refine_ls_matrix_type 'Full matrix'
_refine_ls_number_parameters 209
_refine_ls_number_reflns 4514
_refine_ls_number_restraints 0
_refine_ls_restrained_S_all 1.899
_refine_ls_R_factor_all 0.0301
_refine_ls_R_factor_gt 0.0286
_refine_ls_shift/su_max 0.001
_refine_ls_shift/su_mean 0.000
_refine_ls_structure_factor_coef Fsqd
_refine_ls_weighting_details w=1/s^2^(Fo^2^)
_refine_ls_weighting_scheme sigma
_refine_ls_wR_factor_gt 0.0740
_refine_ls_wR_factor_ref 0.0744
_reflns_number_gt 4349
_reflns_number_total 4514
_reflns_threshold_expression >2sigma(I)
_cod_data_source_file jo7b02972_si_002.cif
_cod_data_source_block mrk03
_cod_depositor_comments
;
The following automatic conversions were performed:

'_symmetry_cell_setting' value 'Orthorhombic' changed to
'orthorhombic' according to
/home/data/users/saulius/crontab/automatic-downloads/rss-feeds/ACS/lib/dictionaries/cif_core.dic
dictionary named 'cif_core.dic' version 2.4.2 from 2011-04-26.

'_refine_ls_weighting_scheme' value 'Sigma' changed to 'sigma'
according to
/home/data/users/saulius/crontab/automatic-downloads/rss-feeds/ACS/lib/dictionaries/cif_core.dic
dictionary named 'cif_core.dic' version 2.4.2 from 2011-04-26.

'_atom_sites_solution_primary' value 'Direct methods' was changed to
'direct'.

'_atom_sites_solution_secondary' value 'Difference Fourier map' was
changed to 'difmap'.

'_atom_sites_solution_hydrogens' value 'Difference Fourier map' was
changed to 'difmap'.

Automatic conversion script
Id: cif_fix_values 4973 2017-02-22 13:04:09Z antanas 

 Adding full bibliography for 4033402.cif.
;
_cod_original_sg_symbol_H-M P2(1)2(1)2(1)
_cod_database_code 4033402

loop_
_symmetry_equiv_pos_as_xyz
'x, y, z'
'-x+1/2, -y, z+1/2'
'-x, y+1/2, -z+1/2'
'x+1/2, -y+1/2, -z'

loop_
_atom_site_label
_atom_site_type_symbol
_atom_site_fract_x
_atom_site_fract_y
_atom_site_fract_z
_atom_site_U_iso_or_equiv
_atom_site_adp_type
_atom_site_occupancy
_atom_site_symmetry_multiplicity
_atom_site_calc_flag
O1 O 0.37960(9) 0.08671(5) 0.14126(3) 0.01462(10) Uani 1 1 d
O2 O -0.13321(9) -0.09173(5) 0.20330(4) 0.01809(11) Uani 1 1 d
O3 O -0.04262(8) -0.11487(5) 0.35278(3) 0.01386(10) Uani 1 1 d
O4 O 0.24653(8) -0.22436(5) 0.39800(3) 0.01362(10) Uani 1 1 d
C1 C 0.27111(10) 0.09530(6) 0.37966(4) 0.01192(11) Uani 1 1 d
C2 C 0.30324(10) -0.03309(6) 0.35817(4) 0.01053(11) Uani 1 1 d
C3 C 0.20430(10) -0.01729(6) 0.25997(4) 0.01054(10) Uani 1 1 d
C4 C 0.18180(10) 0.11270(6) 0.27986(4) 0.01174(11) Uani 1 1 d
C5 C 0.36443(11) 0.16074(6) 0.22049(4) 0.01220(11) Uani 1 1 d
C6 C 0.56087(10) 0.15915(6) 0.28392(4) 0.01242(11) Uani 1 1 d
C7 C 0.47399(11) 0.16743(6) 0.38343(4) 0.01267(11) Uani 1 1 d
C8 C 0.63401(13) 0.13392(7) 0.45789(4) 0.01888(14) Uani 1 1 d
C9 C 0.33366(11) -0.02763(6) 0.17076(4) 0.01319(12) Uani 1 1 d
C10 C 0.15602(10) -0.11729(6) 0.40611(4) 0.01167(11) Uani 1 1 d
C11 C -0.00469(10) -0.07851(6) 0.26458(4) 0.01265(12) Uani 1 1 d
C12 C 0.13616(13) -0.31303(7) 0.44680(5) 0.01749(13) Uani 1 1 d
H1 H 0.1775(19) 0.1097(12) 0.4293(8) 0.021(3) Uiso 1 1 d
H2 H 0.4516(17) -0.0624(10) 0.3599(7) 0.011(2) Uiso 1 1 d
H4 H 0.0471(15) 0.1482(10) 0.2675(7) 0.009(2) Uiso 1 1 d
H5 H 0.3332(18) 0.2403(11) 0.1957(8) 0.019(3) Uiso 1 1 d
H6A H 0.6371(17) 0.0854(10) 0.2751(7) 0.016(2) Uiso 1 1 d
H6B H 0.6554(17) 0.2206(10) 0.2698(7) 0.013(2) Uiso 1 1 d
H7 H 0.4294(18) 0.2443(12) 0.3949(8) 0.022(3) Uiso 1 1 d
H8A H 0.574(2) 0.1409(13) 0.5221(9) 0.031(3) Uiso 1 1 d
H8B H 0.757(2) 0.1775(13) 0.4526(9) 0.031(3) Uiso 1 1 d
H8C H 0.686(2) 0.0555(13) 0.4490(9) 0.030(3) Uiso 1 1 d
H9A H 0.4588(18) -0.0661(10) 0.1802(7) 0.013(2) Uiso 1 1 d
H9B H 0.2564(18) -0.0681(10) 0.1225(8) 0.020(3) Uiso 1 1 d
H10 H 0.114(2) -0.0983(12) 0.4673(9) 0.025(3) Uiso 1 1 d
H12A H 0.118(2) -0.2961(12) 0.5127(9) 0.031(3) Uiso 1 1 d
H12B H 0.216(2) -0.3854(14) 0.4343(9) 0.034(3) Uiso 1 1 d
H12C H -0.009(2) -0.3258(13) 0.4249(8) 0.028(3) Uiso 1 1 d

loop_
_atom_site_aniso_label
_atom_site_aniso_U_11
_atom_site_aniso_U_22
_atom_site_aniso_U_33
_atom_site_aniso_U_23
_atom_site_aniso_U_13
_atom_site_aniso_U_12
O1 0.0193(2) 0.0161(2) 0.00852(16) 0.00111(16) 0.00100(16) -0.0016(2)
O2 0.0154(2) 0.0213(3) 0.01748(19) 0.00033(19) -0.00579(17) -0.0025(2)
O3 0.0104(2) 0.0182(2) 0.01291(17) 0.00200(18) -0.00003(15) -0.00198(19)
O4 0.0156(2) 0.0124(2) 0.01280(18) 0.00245(16) 0.00245(16) -0.00063(18)
C1 0.0128(3) 0.0132(3) 0.00979(19) -0.0018(2) 0.00196(19) -0.0011(2)
C2 0.0107(2) 0.0125(3) 0.00833(19) 0.00034(19) -0.00009(17) -0.0012(2)
C3 0.0101(2) 0.0129(3) 0.00865(19) -0.00023(19) -0.00048(17) -0.0001(2)
C4 0.0112(2) 0.0126(3) 0.0115(2) 0.0002(2) 0.00036(18) 0.0015(2)
C5 0.0134(3) 0.0126(3) 0.0105(2) 0.0014(2) 0.00067(19) 0.0005(2)
C6 0.0116(3) 0.0147(3) 0.0110(2) 0.0006(2) 0.00115(19) -0.0008(2)
C7 0.0138(3) 0.0138(3) 0.0103(2) -0.0012(2) 0.00084(19) -0.0031(2)
C8 0.0195(3) 0.0242(4) 0.0129(2) 0.0006(2) -0.0040(2) -0.0061(3)
C9 0.0156(3) 0.0147(3) 0.00936(19) -0.0008(2) 0.00162(19) -0.0002(2)
C10 0.0119(2) 0.0139(3) 0.00912(19) 0.00002(19) -0.00024(19) -0.0010(2)
C11 0.0119(3) 0.0134(3) 0.0127(2) -0.0005(2) -0.0001(2) 0.0000(2)
C12 0.0192(3) 0.0160(3) 0.0172(2) 0.0049(2) 0.0012(2) -0.0038(3)

loop_
_atom_type_symbol
_atom_type_description
_atom_type_scat_dispersion_real
_atom_type_scat_dispersion_imag
_atom_type_scat_source
C C 0.0033 0.0016 'International Tables Vol C Tables 4.2.6.8 and 6.1.1.4'
H H 0.0000 0.0000 'International Tables Vol C Tables 4.2.6.8 and 6.1.1.4'
O O 0.0106 0.0060 'International Tables Vol C Tables 4.2.6.8 and 6.1.1.4'

loop_
_geom_angle_atom_site_label_1
_geom_angle_atom_site_label_2
_geom_angle_atom_site_label_3
_geom_angle
C9 O1 C5 108.46(4)
C11 O3 C10 110.14(5)
C10 O4 C12 114.65(6)
C7 C1 C2 115.74(6)
C7 C1 C4 105.16(5)
C2 C1 C4 89.45(5)
C7 C1 H1 113.3(8)
C2 C1 H1 114.1(8)
C4 C1 H1 116.8(7)
C10 C2 C1 117.45(5)
C10 C2 C3 104.21(5)
C1 C2 C3 90.76(5)
C10 C2 H2 109.7(6)
C1 C2 H2 116.9(7)
C3 C2 H2 116.1(6)
C11 C3 C9 117.88(5)
C11 C3 C2 104.72(5)
C9 C3 C2 122.77(5)
C11 C3 C4 112.36(5)
C9 C3 C4 106.32(5)
C2 C3 C4 89.20(5)
C5 C4 C1 106.87(5)
C5 C4 C3 100.86(5)
C1 C4 C3 90.48(5)
C5 C4 H4 113.5(6)
C1 C4 H4 123.1(6)
C3 C4 H4 118.0(7)
O1 C5 C6 114.23(6)
O1 C5 C4 105.60(6)
C6 C5 C4 105.50(5)
O1 C5 H5 106.8(6)
C6 C5 H5 112.0(6)
C4 C5 H5 112.7(6)
C7 C6 C5 105.43(5)
C7 C6 H6A 110.2(6)
C5 C6 H6A 108.8(6)
C7 C6 H6B 111.8(6)
C5 C6 H6B 111.5(6)
H6A C6 H6B 109.1(8)
C8 C7 C1 115.71(6)
C8 C7 C6 113.83(6)
C1 C7 C6 103.23(5)
C8 C7 H7 108.4(7)
C1 C7 H7 106.3(7)
C6 C7 H7 108.9(7)
C7 C8 H8A 112.1(8)
C7 C8 H8B 110.6(8)
H8A C8 H8B 110.3(11)
C7 C8 H8C 111.7(7)
H8A C8 H8C 108.7(12)
H8B C8 H8C 103.0(11)
O1 C9 C3 106.39(5)
O1 C9 H9A 109.3(7)
C3 C9 H9A 111.9(7)
O1 C9 H9B 110.2(7)
C3 C9 H9B 111.9(7)
H9A C9 H9B 107.2(10)
O4 C10 O3 108.92(5)
O4 C10 C2 107.47(5)
O3 C10 C2 105.66(5)
O4 C10 H10 114.1(8)
O3 C10 H10 103.9(8)
C2 C10 H10 116.2(8)
O2 C11 O3 121.58(6)
O2 C11 C3 128.11(6)
O3 C11 C3 110.21(5)
O4 C12 H12A 112.8(8)
O4 C12 H12B 106.4(8)
H12A C12 H12B 114.0(11)
O4 C12 H12C 113.9(8)
H12A C12 H12C 103.4(11)
H12B C12 H12C 106.4(12)

loop_
_geom_bond_atom_site_label_1
_geom_bond_atom_site_label_2
_geom_bond_distance
O1 C9 1.4372(9)
O1 C5 1.4374(8)
O2 C11 1.2077(8)
O3 C11 1.3610(7)
O3 C10 1.4689(8)
O4 C10 1.3853(9)
O4 C12 1.4356(9)
C1 C7 1.5344(9)
C1 C2 1.5518(10)
C1 C4 1.5569(8)
C1 H1 0.942(11)
C2 C10 1.5213(9)
C2 C3 1.5565(8)
C2 H2 0.997(11)
C3 C11 1.5018(9)
C3 C9 1.5263(8)
C3 C4 1.5590(10)
C4 C5 1.5406(9)
C4 H4 0.962(10)
C5 C6 1.5385(9)
C5 H5 1.020(12)
C6 C7 1.5370(8)
C6 H6A 0.998(12)
C6 H6B 0.957(11)
C7 C8 1.5237(10)
C7 H7 0.960(14)
C8 H8A 1.004(13)
C8 H8B 0.934(15)
C8 H8C 0.985(15)
C9 H9A 0.919(12)
C9 H9B 0.973(11)
C10 H10 0.947(13)
C12 H12A 0.977(13)
C12 H12B 1.005(16)
C12 H12C 0.982(13)
